data_4345228
loop_
_publ_author_name
'Parmar, Bhavesh'
'Rachuri, Yadagiri'
'Bisht, Kamal Kumar'
'Laiya, Ridhdhi'
'Suresh, Eringathodi'

_publ_section_title
;
 Mechanochemical and Conventional Synthesis of Zn(II)/Cd(II) Luminescent
 Coordination Polymers: Dual Sensing Probe for Selective Detection of
 Chromate Anions and TNP in Aqueous Phase.
;
_journal_issue 5
_journal_name_full 'Inorganic chemistry'
_journal_page_first 2627
_journal_page_last 2638
_journal_paper_doi 10.1021/acs.inorgchem.6b02810
_journal_volume 56
_journal_year 2017
_chemical_formula_sum 'C20 H14 Cd N4 O5'
_chemical_formula_weight 502.75
_chemical_name_systematic
; 
 ? 
;
_space_group_IT_number 2
_symmetry_cell_setting triclinic
_symmetry_space_group_name_Hall '-P 1'
_symmetry_space_group_name_H-M 'P -1'
_atom_sites_solution_hydrogens geom
_atom_sites_solution_primary direct
_atom_sites_solution_secondary difmap
_audit_creation_method SHELXL-97
_cell_angle_alpha 87.5500(10)
_cell_angle_beta 64.5190(10)
_cell_angle_gamma 87.329(2)
_cell_formula_units_Z 2
_cell_length_a 9.6389(9)
_cell_length_b 10.2279(9)
_cell_length_c 10.3697(10)
_cell_measurement_reflns_used 5406
_cell_measurement_temperature 150(2)
_cell_measurement_theta_max 28.19
_cell_measurement_theta_min 2.34
_cell_volume 921.57(15)
_computing_cell_refinement 'BRUKER SMART'
_computing_data_collection 'BRUKER SMART'
_computing_data_reduction 'BRUKER SAINT'
_computing_molecular_graphics ORTEP
_computing_structure_refinement 'SHELXL-97 (Sheldrick, 1997)'
_computing_structure_solution 'SHELXS-97 (Sheldrick, 1990)'
_diffrn_ambient_temperature 150(2)
_diffrn_measured_fraction_theta_full 0.978
_diffrn_measured_fraction_theta_max 0.978
_diffrn_measurement_device_type 'BRUKER SMART APEX CCD DIFFRACTOMETER'
_diffrn_measurement_method 'OMEGA-PHI SCAN'
_diffrn_radiation_monochromator graphite
_diffrn_radiation_source 'fine-focus sealed tube'
_diffrn_radiation_type MoK\a
_diffrn_radiation_wavelength 0.71073
_diffrn_reflns_av_R_equivalents 0.0164
_diffrn_reflns_av_sigmaI/netI 0.0273
_diffrn_reflns_limit_h_max 12
_diffrn_reflns_limit_h_min -12
_diffrn_reflns_limit_k_max 12
_diffrn_reflns_limit_k_min -13
_diffrn_reflns_limit_l_max 13
_diffrn_reflns_limit_l_min -12
_diffrn_reflns_number 7606
_diffrn_reflns_theta_full 26.99
_diffrn_reflns_theta_max 26.99
_diffrn_reflns_theta_min 1.99
_exptl_absorpt_coefficient_mu 1.228
_exptl_absorpt_correction_T_max 0.9299
_exptl_absorpt_correction_T_min 0.8277
_exptl_absorpt_correction_type multi-scan
_exptl_absorpt_process_details 'BRUKER SADABS'
_exptl_crystal_colour COLOURLESS
_exptl_crystal_density_diffrn 1.812
_exptl_crystal_density_method 'not measured'
_exptl_crystal_description PLATES
_exptl_crystal_F_000 500
_exptl_crystal_size_max 0.16
_exptl_crystal_size_mid 0.14
_exptl_crystal_size_min 0.06
_refine_diff_density_max 1.287
_refine_diff_density_min -0.580
_refine_diff_density_rms 0.097
_refine_ls_extinction_method none
_refine_ls_goodness_of_fit_ref 1.098
_refine_ls_hydrogen_treatment mixed
_refine_ls_matrix_type full
_refine_ls_number_parameters 275
_refine_ls_number_reflns 3930
_refine_ls_number_restraints 0
_refine_ls_restrained_S_all 1.098
_refine_ls_R_factor_all 0.0327
_refine_ls_R_factor_gt 0.0300
_refine_ls_shift/su_max 0.002
_refine_ls_shift/su_mean 0.000
_refine_ls_structure_factor_coef Fsqd
_refine_ls_weighting_details 'calc w=1/[\s^2^(Fo^2^)+(0.0384P)^2^+0.7896P] where P=(Fo^2^+2Fc^2^)/3'
_refine_ls_weighting_scheme calc
_refine_ls_wR_factor_gt 0.0710
_refine_ls_wR_factor_ref 0.0722
_reflns_number_gt 3698
_reflns_number_total 3930
_reflns_threshold_expression >2sigma(I)
_cod_data_source_file ic6b02810_si_002.cif
_cod_data_source_block bjp240mCP2
_cod_depositor_comments
;
The following automatic conversions were performed:

'_symmetry_cell_setting' value 'TRICLINIC' changed to 'triclinic'
according to
/usr/data/users/saulius/crontab/automatic-downloads/rss-feeds/ACS/lib/dictionaries/cif_core.dic
dictionary named 'cif_core.dic' version 2.4.2 from 2011-04-26.

'_exptl_absorpt_correction_type' value 'MULTI-SCAN' changed to
'multi-scan' according to
/usr/data/users/saulius/crontab/automatic-downloads/rss-feeds/ACS/lib/dictionaries/cif_core.dic
dictionary named 'cif_core.dic' version 2.4.2 from 2011-04-26.

Automatic conversion script
Id: cif_fix_values 4268 2015-11-12 08:31:59Z antanas 

 Adding full bibliography for 4345227--4345228.cif.
;
_cod_original_sg_symbol_H-M P-1
_cod_database_code 4345228

loop_
_symmetry_equiv_pos_as_xyz
'x, y, z'
'-x, -y, -z'

loop_
_atom_site_label
_atom_site_type_symbol
_atom_site_fract_x
_atom_site_fract_y
_atom_site_fract_z
_atom_site_U_iso_or_equiv
_atom_site_adp_type
_atom_site_occupancy
_atom_site_symmetry_multiplicity
_atom_site_calc_flag
_atom_site_refinement_flags
Cd1 Cd 0.94023(2) 1.124190(17) -0.329189(18) 0.01774(7) Uani 1 1 d .
N1 N 0.7241(3) 0.9959(2) -0.2240(2) 0.0233(5) Uani 1 1 d .
N2 N 0.4657(3) 0.6540(2) 0.1172(3) 0.0259(5) Uani 1 1 d .
N3 N 0.4627(3) 0.5612(2) 0.2186(3) 0.0262(5) Uani 1 1 d .
N4 N 0.1719(3) 0.2337(2) 0.5554(2) 0.0223(5) Uani 1 1 d .
O1 O 1.0898(3) 0.9407(2) -0.4026(2) 0.0310(5) Uani 1 1 d .
O2 O 1.1435(2) 0.7606(2) -0.5284(2) 0.0268(4) Uani 1 1 d .
O3 O 1.0300(2) 0.88322(19) 0.1146(2) 0.0250(4) Uani 1 1 d .
O4 O 1.1606(2) 0.71335(19) 0.15099(19) 0.0223(4) Uani 1 1 d .
O5 O 0.7000(3) 0.7228(3) 0.0859(3) 0.0491(7) Uani 1 1 d .
C1 C 1.1176(3) 0.8203(3) -0.4154(3) 0.0186(5) Uani 1 1 d .
C2 C 1.1240(3) 0.7389(3) -0.2936(3) 0.0167(5) Uani 1 1 d .
C3 C 1.1496(3) 0.6039(3) -0.3088(3) 0.0218(5) Uani 1 1 d .
H3 H 1.1566 0.5655 -0.3912 0.026 Uiso 1 1 calc R
C4 C 1.1648(3) 0.5265(3) -0.2027(3) 0.0235(6) Uani 1 1 d .
H4 H 1.1823 0.4366 -0.2137 0.028 Uiso 1 1 calc R
C5 C 1.1537(3) 0.5842(3) -0.0794(3) 0.0209(5) Uani 1 1 d .
H5 H 1.1684 0.5334 -0.0095 0.025 Uiso 1 1 calc R
C6 C 1.1208(3) 0.7177(3) -0.0603(3) 0.0168(5) Uani 1 1 d .
C7 C 1.1054(3) 0.7957(3) -0.1673(3) 0.0171(5) Uani 1 1 d .
H7 H 1.0828 0.8849 -0.1543 0.020 Uiso 1 1 calc R
C8 C 1.1016(3) 0.7758(3) 0.0769(3) 0.0190(5) Uani 1 1 d .
C9 C 0.7089(3) 0.9107(3) -0.1179(3) 0.0227(5) Uani 1 1 d .
H9 H 0.7804 0.9107 -0.0798 0.027 Uiso 1 1 calc R
C10 C 0.6190(3) 0.9974(3) -0.2770(3) 0.0249(6) Uani 1 1 d .
H10 H 0.6284 1.0572 -0.3502 0.030 Uiso 1 1 calc R
C11 C 0.4979(3) 0.9137(3) -0.2274(3) 0.0270(6) Uani 1 1 d .
H11 H 0.4261 0.9179 -0.2653 0.032 Uiso 1 1 calc R
C12 C 0.4851(3) 0.8231(3) -0.1198(3) 0.0245(6) Uani 1 1 d .
H12 H 0.4064 0.7636 -0.0866 0.029 Uiso 1 1 calc R
C13 C 0.5912(3) 0.8221(3) -0.0619(3) 0.0211(5) Uani 1 1 d .
C14 C 0.5909(3) 0.7290(3) 0.0543(3) 0.0266(6) Uani 1 1 d .
C16 C 0.3282(3) 0.3951(3) 0.3859(3) 0.0223(6) Uani 1 1 d .
C15 C 0.3410(3) 0.4957(3) 0.2766(3) 0.0243(6) Uani 1 1 d .
H15 H 0.2610 0.5115 0.2500 0.029 Uiso 1 1 calc R
C17 C 0.4441(3) 0.3696(3) 0.4310(3) 0.0259(6) Uani 1 1 d .
H17 H 0.5355 0.4142 0.3890 0.031 Uiso 1 1 calc R
C18 C 0.4212(4) 0.2767(3) 0.5392(3) 0.0283(6) Uani 1 1 d .
H18 H 0.4966 0.2586 0.5714 0.034 Uiso 1 1 calc R
C19 C 0.2841(3) 0.2113(3) 0.5986(3) 0.0263(6) Uani 1 1 d .
H19 H 0.2691 0.1494 0.6714 0.032 Uiso 1 1 calc R
C20 C 0.1951(3) 0.3247(3) 0.4513(3) 0.0214(5) Uani 1 1 d .
H20 H 0.1175 0.3413 0.4215 0.026 Uiso 1 1 calc R
H2C H 0.387(4) 0.672(3) 0.106(4) 0.032(10) Uiso 1 1 d .

loop_
_atom_site_aniso_label
_atom_site_aniso_U_11
_atom_site_aniso_U_22
_atom_site_aniso_U_33
_atom_site_aniso_U_23
_atom_site_aniso_U_13
_atom_site_aniso_U_12
Cd1 0.02436(11) 0.01690(11) 0.01184(10) 0.00347(6) -0.00755(8) -0.00527(7)
N1 0.0281(12) 0.0213(12) 0.0196(11) 0.0056(9) -0.0096(10) -0.0053(9)
N2 0.0235(12) 0.0251(12) 0.0291(13) 0.0127(10) -0.0121(11) -0.0052(10)
N3 0.0291(13) 0.0220(12) 0.0268(12) 0.0111(10) -0.0120(10) -0.0057(10)
N4 0.0267(12) 0.0196(11) 0.0173(11) 0.0022(9) -0.0064(9) -0.0028(9)
O1 0.0444(13) 0.0231(11) 0.0211(10) 0.0038(8) -0.0110(9) 0.0058(9)
O2 0.0423(12) 0.0273(10) 0.0160(9) 0.0029(8) -0.0171(9) -0.0069(9)
O3 0.0382(11) 0.0212(10) 0.0175(9) -0.0015(7) -0.0140(9) 0.0027(9)
O4 0.0285(10) 0.0273(10) 0.0140(9) 0.0010(7) -0.0121(8) 0.0000(8)
O5 0.0401(14) 0.0527(16) 0.0639(17) 0.0366(13) -0.0327(13) -0.0198(12)
C1 0.0172(12) 0.0233(14) 0.0162(12) 0.0037(10) -0.0080(10) -0.0039(10)
C2 0.0179(12) 0.0194(12) 0.0142(12) 0.0013(9) -0.0082(10) -0.0018(10)
C3 0.0276(14) 0.0238(14) 0.0162(12) -0.0035(10) -0.0112(11) -0.0010(11)
C4 0.0319(15) 0.0156(13) 0.0233(14) -0.0004(10) -0.0121(12) 0.0004(11)
C5 0.0230(13) 0.0224(13) 0.0167(12) 0.0060(10) -0.0086(10) 0.0000(11)
C6 0.0188(12) 0.0200(12) 0.0133(11) 0.0011(9) -0.0083(10) -0.0035(10)
C7 0.0183(12) 0.0175(12) 0.0159(12) 0.0004(9) -0.0079(10) -0.0012(9)
C8 0.0217(12) 0.0214(13) 0.0144(12) 0.0026(9) -0.0078(10) -0.0055(10)
C9 0.0224(13) 0.0235(14) 0.0218(13) 0.0049(10) -0.0092(11) -0.0039(11)
C10 0.0290(14) 0.0249(14) 0.0205(13) 0.0054(11) -0.0105(12) -0.0043(11)
C11 0.0267(14) 0.0338(16) 0.0229(14) 0.0041(11) -0.0130(12) -0.0051(12)
C12 0.0208(13) 0.0259(14) 0.0252(14) 0.0035(11) -0.0082(11) -0.0058(11)
C13 0.0243(13) 0.0173(13) 0.0184(12) 0.0041(10) -0.0061(11) -0.0023(10)
C14 0.0266(14) 0.0239(14) 0.0294(15) 0.0108(11) -0.0128(12) -0.0061(11)
C16 0.0260(14) 0.0170(13) 0.0205(13) 0.0027(10) -0.0069(11) -0.0018(11)
C15 0.0248(14) 0.0236(14) 0.0244(14) 0.0068(11) -0.0106(12) -0.0053(11)
C17 0.0238(14) 0.0250(14) 0.0273(15) 0.0049(11) -0.0093(12) -0.0069(11)
C18 0.0307(15) 0.0286(15) 0.0299(15) 0.0060(12) -0.0174(13) -0.0024(12)
C19 0.0329(15) 0.0232(14) 0.0218(14) 0.0055(11) -0.0113(12) -0.0031(12)
C20 0.0247(13) 0.0195(13) 0.0191(13) 0.0022(10) -0.0085(11) -0.0033(11)

loop_
_atom_type_symbol
_atom_type_description
_atom_type_scat_dispersion_real
_atom_type_scat_dispersion_imag
_atom_type_scat_source
Cd Cd -0.8075 1.2024 'International Tables Vol C Tables 4.2.6.8 and 6.1.1.4'
C C 0.0033 0.0016 'International Tables Vol C Tables 4.2.6.8 and 6.1.1.4'
N N 0.0061 0.0033 'International Tables Vol C Tables 4.2.6.8 and 6.1.1.4'
O O 0.0106 0.0060 'International Tables Vol C Tables 4.2.6.8 and 6.1.1.4'
H H 0.0000 0.0000 'International Tables Vol C Tables 4.2.6.8 and 6.1.1.4'

loop_
_geom_angle_atom_site_label_1
_geom_angle_atom_site_label_2
_geom_angle_atom_site_label_3
_geom_angle
_geom_angle_site_symmetry_1
_geom_angle_site_symmetry_3
O2 Cd1 O1 121.90(7) 2_774 .
O2 Cd1 N1 95.02(8) 2_774 .
O1 Cd1 N1 89.60(8) . .
O2 Cd1 N4 87.49(8) 2_774 1_664
O1 Cd1 N4 84.64(8) . 1_664
N1 Cd1 N4 174.20(8) . 1_664
O2 Cd1 O3 146.91(7) 2_774 2_775
O1 Cd1 O3 90.63(7) . 2_775
N1 Cd1 O3 90.72(8) . 2_775
N4 Cd1 O3 89.99(8) 1_664 2_775
O2 Cd1 O4 91.48(7) 2_774 2_775
O1 Cd1 O4 146.01(7) . 2_775
N1 Cd1 O4 93.92(8) . 2_775
N4 Cd1 O4 91.23(7) 1_664 2_775
O3 Cd1 O4 55.58(6) 2_775 2_775
O2 Cd1 C8 119.44(8) 2_774 2_775
O1 Cd1 C8 118.03(8) . 2_775
N1 Cd1 C8 93.24(8) . 2_775
N4 Cd1 C8 90.05(8) 1_664 2_775
O3 Cd1 C8 27.53(8) 2_775 2_775
O4 Cd1 C8 28.06(7) 2_775 2_775
C9 N1 C10 118.4(2) . .
C9 N1 Cd1 120.63(19) . .
C10 N1 Cd1 120.75(18) . .
C14 N2 N3 118.4(2) . .
C14 N2 H2C 121(2) . .
N3 N2 H2C 120(2) . .
C15 N3 N2 115.8(3) . .
C19 N4 C20 117.7(2) . .
C19 N4 Cd1 119.73(18) . 1_446
C20 N4 Cd1 122.43(19) . 1_446
C1 O1 Cd1 155.8(2) . .
C1 O2 Cd1 112.28(17) . 2_774
C8 O3 Cd1 91.91(15) . 2_775
C8 O4 Cd1 90.25(15) . 2_775
O1 C1 O2 123.3(2) . .
O1 C1 C2 120.0(2) . .
O2 C1 C2 116.7(2) . .
C7 C2 C3 119.8(2) . .
C7 C2 C1 121.4(2) . .
C3 C2 C1 118.8(2) . .
C4 C3 C2 120.7(2) . .
C4 C3 H3 119.6 . .
C2 C3 H3 119.6 . .
C3 C4 C5 119.4(2) . .
C3 C4 H4 120.3 . .
C5 C4 H4 120.3 . .
C6 C5 C4 120.2(2) . .
C6 C5 H5 119.9 . .
C4 C5 H5 119.9 . .
C5 C6 C7 120.3(2) . .
C5 C6 C8 119.0(2) . .
C7 C6 C8 120.7(2) . .
C2 C7 C6 119.4(2) . .
C2 C7 H7 120.3 . .
C6 C7 H7 120.3 . .
O3 C8 O4 122.2(2) . .
O3 C8 C6 119.8(2) . .
O4 C8 C6 118.0(2) . .
O3 C8 Cd1 60.56(13) . 2_775
O4 C8 Cd1 61.68(13) . 2_775
C6 C8 Cd1 178.26(18) . 2_775
N1 C9 C13 123.0(3) . .
N1 C9 H9 118.5 . .
C13 C9 H9 118.5 . .
N1 C10 C11 122.6(3) . .
N1 C10 H10 118.7 . .
C11 C10 H10 118.7 . .
C10 C11 C12 118.7(3) . .
C10 C11 H11 120.7 . .
C12 C11 H11 120.7 . .
C11 C12 C13 119.4(3) . .
C11 C12 H12 120.3 . .
C13 C12 H12 120.3 . .
C9 C13 C12 118.0(2) . .
C9 C13 C14 117.3(2) . .
C12 C13 C14 124.7(2) . .
O5 C14 N2 123.9(3) . .
O5 C14 C13 120.4(3) . .
N2 C14 C13 115.7(2) . .
C20 C16 C17 117.9(2) . .
C20 C16 C15 119.7(3) . .
C17 C16 C15 122.3(3) . .
N3 C15 C16 119.3(3) . .
N3 C15 H15 120.3 . .
C16 C15 H15 120.3 . .
C18 C17 C16 119.1(3) . .
C18 C17 H17 120.4 . .
C16 C17 H17 120.4 . .
C19 C18 C17 118.9(3) . .
C19 C18 H18 120.5 . .
C17 C18 H18 120.5 . .
N4 C19 C18 122.7(3) . .
N4 C19 H19 118.6 . .
C18 C19 H19 118.6 . .
N4 C20 C16 123.5(3) . .
N4 C20 H20 118.2 . .
C16 C20 H20 118.2 . .

loop_
_geom_bond_atom_site_label_1
_geom_bond_atom_site_label_2
_geom_bond_distance
_geom_bond_site_symmetry_2
Cd1 O2 2.2378(19) 2_774
Cd1 O1 2.260(2) .
Cd1 N1 2.330(2) .
Cd1 N4 2.343(2) 1_664
Cd1 O3 2.3603(19) 2_775
Cd1 O4 2.3847(19) 2_775
Cd1 C8 2.709(3) 2_775
N1 C9 1.335(3) .
N1 C10 1.344(4) .
N2 C14 1.355(4) .
N2 N3 1.378(3) .
N2 H2C 0.83(4) .
N3 C15 1.272(4) .
N4 C19 1.345(4) .
N4 C20 1.345(3) .
N4 Cd1 2.343(2) 1_446
O1 C1 1.248(3) .
O2 C1 1.266(3) .
O2 Cd1 2.2378(19) 2_774
O3 C8 1.253(3) .
O3 Cd1 2.3603(19) 2_775
O4 C8 1.274(3) .
O4 Cd1 2.3847(19) 2_775
O5 C14 1.227(4) .
C1 C2 1.505(3) .
C2 C7 1.392(3) .
C2 C3 1.395(4) .
C3 C4 1.382(4) .
C3 H3 0.9300 .
C4 C5 1.392(4) .
C4 H4 0.9300 .
C5 C6 1.390(4) .
C5 H5 0.9300 .
C6 C7 1.395(3) .
C6 C8 1.499(3) .
C7 H7 0.9300 .
C8 Cd1 2.709(3) 2_775
C9 C13 1.390(4) .
C9 H9 0.9300 .
C10 C11 1.378(4) .
C10 H10 0.9300 .
C11 C12 1.386(4) .
C11 H11 0.9300 .
C12 C13 1.389(4) .
C12 H12 0.9300 .
C13 C14 1.502(4) .
C16 C20 1.385(4) .
C16 C17 1.395(4) .
C16 C15 1.467(4) .
C15 H15 0.9300 .
C17 C18 1.388(4) .
C17 H17 0.9300 .
C18 C19 1.385(4) .
C18 H18 0.9300 .
C19 H19 0.9300 .
C20 H20 0.9300 .
